data_2011490
loop_
_publ_author_name
'Florence,  Alastair J.'
'Kennedy,  Alan R.'
'Shankland,  Norman'
'Wright,  Elaine'
'Al-Rubayi,  Ayad'

_publ_section_title
;
 Norfloxacin dihydrate
;
_journal_issue 11
_journal_name_full 'Acta Crystallographica Section C'
_journal_page_first 1372
_journal_page_last 1373
_journal_paper_doi 10.1107/S0108270100010933
_journal_volume 56
_journal_year 2000
_chemical_formula_moiety 'C16 H18 F N3 O3 , 2H2 O '
_chemical_formula_sum 'C16 H22 F N3 O5'
_chemical_formula_weight 355.37
_chemical_name_common 'norfloxacin dihydrate'
_chemical_name_systematic
;
1-ethyl-6-fluoro-1,4-dihydro-4-oxo-7(1-piperzinyl)-3-quinolinecarboxylic acid
;
_space_group_IT_number 14
_symmetry_cell_setting monoclinic
_symmetry_space_group_name_Hall '-P 2ybc'
_symmetry_space_group_name_H-M 'P 1 21/c 1'
_audit_creation_method SHELXL-97
_cell_angle_alpha 90.00
_cell_angle_beta 110.794(19)
_cell_angle_gamma 90.00
_cell_formula_units_Z 4
_cell_length_a 8.265(3)
_cell_length_b 21.698(4)
_cell_length_c 9.5250(17)
_cell_measurement_reflns_used 18
_cell_measurement_temperature 123(2)
_cell_measurement_theta_max 11.95
_cell_measurement_theta_min 9.18
_cell_volume 1596.9(7)
_computing_cell_refinement 'MSC/Rigaku Diffractometer Control'
_computing_data_collection
;
MSC/Rigaku Diffractometer Control (Molecular Structure Corporation, 1985)
;
_computing_data_reduction 'TEXSAN (Molecular Structure Corporation, 1993)'
_computing_molecular_graphics 'ORTEP (Johnson, 1994)'
_computing_publication_material SHELXL97
_computing_structure_refinement 'SHELXL97 (Sheldrick, 1997)'
_computing_structure_solution 'SIR92 (Altomare et al., 1994)'
_diffrn_ambient_temperature 123(2)
_diffrn_measured_fraction_theta_full .971
_diffrn_measured_fraction_theta_max .971
_diffrn_measurement_device_type 'Rigaku AFC7S'
_diffrn_measurement_method \w/2\q
_diffrn_radiation_monochromator graphite
_diffrn_radiation_source 'fine-focus sealed tube'
_diffrn_radiation_type MoK\a
_diffrn_radiation_wavelength .71069
_diffrn_reflns_av_R_equivalents .0575
_diffrn_reflns_av_sigmaI/netI .1567
_diffrn_reflns_limit_h_max 10
_diffrn_reflns_limit_h_min 0
_diffrn_reflns_limit_k_max 28
_diffrn_reflns_limit_k_min 0
_diffrn_reflns_limit_l_max 11
_diffrn_reflns_limit_l_min -12
_diffrn_reflns_number 3918
_diffrn_reflns_theta_full 27.53
_diffrn_reflns_theta_max 27.53
_diffrn_reflns_theta_min 2.64
_diffrn_standards_decay_% 1.7
_diffrn_standards_interval_count 150
_diffrn_standards_number 3
_exptl_absorpt_coefficient_mu .118
_exptl_absorpt_correction_type none
_exptl_crystal_colour colourless
_exptl_crystal_density_diffrn 1.478
_exptl_crystal_density_method 'not measured'
_exptl_crystal_description tabular
_exptl_crystal_F_000 752
_exptl_crystal_size_max .40
_exptl_crystal_size_mid .30
_exptl_crystal_size_min .15
_refine_diff_density_max .367
_refine_diff_density_min -.321
_refine_ls_extinction_method none
_refine_ls_goodness_of_fit_ref .962
_refine_ls_hydrogen_treatment mixed
_refine_ls_matrix_type full
_refine_ls_number_parameters 251
_refine_ls_number_reflns 3676
_refine_ls_number_restraints 0
_refine_ls_restrained_S_all .962
_refine_ls_R_factor_all .1753
_refine_ls_R_factor_gt .0525
_refine_ls_shift/su_max <0.001
_refine_ls_shift/su_mean .000
_refine_ls_structure_factor_coef Fsqd
_refine_ls_weighting_details 'w = 1/[\s^2^(Fo^2^)+(0.0782P)^2^] where P=(Fo^2^+2Fc^2^)/3'
_refine_ls_weighting_scheme calc
_refine_ls_wR_factor_ref .1677
_reflns_number_gt 1701
_reflns_number_total 3676
_reflns_threshold_expression I>2\s(I)
_cod_data_source_file bm1423.cif
_cod_data_source_block I
_cod_depositor_comments
;
The following automatic conversions were performed:

'_refine_ls_weighting_scheme' value 'calc w =
1/[\s^2^(Fo^2^)+(0.0782P)^2^] where P=(Fo^2^+2Fc^2^)/3' was changed
to 'calc'. New tag '_refine_ls_weighting_details' was created. The
value of the new tag was set to 'w = 1/[\s^2^(Fo^2^)+(0.0782P)^2^]
where P=(Fo^2^+2Fc^2^)/3'.

Automatic conversion script
Id: cif_fix_values 3143 2015-03-26 13:38:13Z robertas 
;
_cod_original_cell_volume 1596.9(6)
_cod_original_sg_symbol_H-M 'P 21/c'
_cod_database_code 2011490
_cod_database_fobs_code 2011490

loop_
_symmetry_equiv_pos_as_xyz
'x, y, z'
'-x, y+1/2, -z+1/2'
'-x, -y, -z'
'x, -y-1/2, z-1/2'

loop_
_atom_site_label
_atom_site_fract_x
_atom_site_fract_y
_atom_site_fract_z
_atom_site_U_iso_or_equiv
_atom_site_adp_type
_atom_site_calc_flag
_atom_site_refinement_flags
_atom_site_occupancy
_atom_site_disorder_assembly
_atom_site_disorder_group
_atom_site_type_symbol
F1 -.1855(2) .00803(8) .5884(2) .0201(5) Uani d . 1 . . F
O1 .4995(4) -.14193(11) 1.3917(3) .0291(6) Uani d . 1 . . O
O2 .3427(3) -.20785(10) 1.2160(3) .0175(5) Uani d . 1 . . O
O3 .0763(3) -.14837(10) .9802(3) .0188(5) Uani d . 1 . . O
O4 .5523(3) .20095(12) 1.0520(3) .0245(6) Uani d . 1 . . O
O5 .2650(3) .22229(14) .4583(3) .0252(6) Uani d . 1 . . O
N1 .3804(3) .00629(12) 1.1158(3) .0137(6) Uani d . 1 . . N
N2 .0045(4) .11643(11) .6723(3) .0136(6) Uani d . 1 . . N
N3 -.0451(4) .22589(12) .4946(3) .0140(6) Uani d . 1 . . N
C1 .4158(4) -.04593(14) 1.1983(4) .0146(7) Uani d . 1 . . C
H1 .5090 -.0451 1.2887 .018 Uiso calc R 1 . . H
C2 .3249(4) -.10050(14) 1.1592(4) .0139(7) Uani d . 1 . . C
C3 .3928(4) -.15402(15) 1.2637(4) .0157(7) Uani d . 1 . . C
C4 .1743(4) -.10302(14) 1.0238(4) .0134(7) Uani d . 1 . . C
C5 .1392(4) -.04578(14) .9351(3) .0119(7) Uani d . 1 . . C
C6 -.0015(4) -.04432(14) .7986(4) .0141(7) Uani d . 1 . . C
H6 -.0684 -.0795 .7648 .017 Uiso calc R 1 . . H
C7 -.0404(4) .00792(15) .7158(3) .0140(7) Uani d . 1 . . C
C8 .0572(4) .06269(14) .7571(4) .0133(7) Uani d . 1 . . C
C9 .1995(4) .06069(14) .8910(3) .0132(7) Uani d . 1 . . C
H9 .2694 .0954 .9215 .016 Uiso calc R 1 . . H
C10 .2396(4) .00757(14) .9807(3) .0125(7) Uani d . 1 . . C
C11 -.0228(5) .11325(14) .5115(4) .0166(7) Uani d . 1 . . C
H11A -.0794 .0748 .4701 .020 Uiso calc R 1 . . H
H11B .0880 .1145 .4977 .020 Uiso calc R 1 . . H
C12 -.1338(5) .16706(14) .4297(4) .0175(7) Uani d . 1 . . C
H12A -.1514 .1651 .3235 .021 Uiso calc R 1 . . H
H12B -.2461 .1652 .4405 .021 Uiso calc R 1 . . H
C13 -.0096(4) .22847(15) .6587(4) .0164(7) Uani d . 1 . . C
H13A -.1184 .2300 .6759 .020 Uiso calc R 1 . . H
H13B .0541 .2658 .6996 .020 Uiso calc R 1 . . H
C14 .0934(4) .17335(14) .7391(4) .0147(7) Uani d . 1 . . C
H14A .2075 .1742 .7318 .018 Uiso calc R 1 . . H
H14B .1074 .1749 .8445 .018 Uiso calc R 1 . . H
C15 .4885(4) .06167(14) 1.1738(4) .0155(7) Uani d . 1 . . C
H15A .5117 .0815 1.0916 .019 Uiso calc R 1 . . H
H15B .5985 .0489 1.2472 .019 Uiso calc R 1 . . H
C16 .4054(5) .10789(16) 1.2456(4) .0215(8) Uani d . 1 . . C
H16A .2938 .1193 1.1753 .026 Uiso calc R 1 . . H
H16B .4773 .1439 1.2742 .026 Uiso calc R 1 . . H
H16C .3922 .0899 1.3330 .026 Uiso calc R 1 . . H
H17 .051(6) .2282(19) .464(5) .045(13) Uiso d . 1 . . H
H18 -.096(6) .261(2) .453(5) .042(13) Uiso d . 1 . . H
H19 .584(5) .2274(18) 1.121(5) .025(11) Uiso d . 1 . . H
H20 .609(6) .2049(17) .987(5) .032(12) Uiso d . 1 . . H
H21 .328(5) .1955(17) .500(4) .013(10) Uiso d . 1 . . H
H22 .322(6) .254(2) .463(5) .047(15) Uiso d . 1 . . H

loop_
_atom_site_aniso_label
_atom_site_aniso_U_11
_atom_site_aniso_U_22
_atom_site_aniso_U_33
_atom_site_aniso_U_12
_atom_site_aniso_U_13
_atom_site_aniso_U_23
F1 .0188(11) .0180(10) .0162(10) -.0028(8) -.0029(9) .0011(8)
O1 .0401(16) .0170(13) .0165(13) .0045(12) -.0067(12) .0020(10)
O2 .0195(12) .0117(11) .0200(12) .0001(10) .0057(10) .0018(9)
O3 .0205(13) .0112(11) .0196(13) -.0018(10) .0011(10) .0002(10)
O4 .0267(15) .0199(14) .0295(16) -.0034(11) .0130(13) -.0071(12)
O5 .0158(13) .0232(15) .0340(16) .0051(12) .0058(12) .0122(13)
N1 .0123(14) .0132(14) .0127(14) -.0029(11) .0009(11) -.0014(11)
N2 .0181(15) .0077(13) .0131(14) -.0015(11) .0035(12) -.0020(11)
N3 .0161(15) .0100(14) .0155(14) .0014(12) .0051(12) .0027(12)
C1 .0162(17) .0136(16) .0114(16) .0011(13) .0017(14) .0008(12)
C2 .0151(16) .0133(16) .0146(17) .0037(13) .0068(14) .0002(13)
C3 .0188(18) .0141(17) .0168(18) .0036(13) .0093(15) .0020(13)
C4 .0135(16) .0127(16) .0148(17) .0036(13) .0060(14) -.0004(13)
C5 .0097(16) .0114(15) .0148(17) .0004(12) .0046(14) -.0001(12)
C6 .0126(16) .0128(16) .0179(18) -.0002(13) .0065(14) -.0021(13)
C7 .0095(16) .0177(17) .0117(16) -.0007(13) .0002(13) -.0034(13)
C8 .0146(17) .0133(16) .0140(16) .0009(12) .0077(14) .0004(12)
C9 .0149(17) .0114(15) .0126(17) -.0048(13) .0039(14) -.0017(12)
C10 .0104(16) .0135(16) .0144(16) .0008(12) .0053(13) -.0009(13)
C11 .0233(18) .0121(16) .0125(16) -.0024(14) .0039(14) .0005(13)
C12 .0205(17) .0183(17) .0102(16) -.0039(14) .0011(14) .0000(13)
C13 .0195(18) .0109(16) .0184(18) .0012(13) .0063(15) -.0005(13)
C14 .0189(17) .0092(15) .0133(16) -.0018(13) .0026(14) .0007(13)
C15 .0146(17) .0117(16) .0183(17) -.0033(13) .0032(15) .0030(13)
C16 .0209(18) .0217(19) .0203(19) -.0062(15) .0052(15) -.0042(15)

loop_
_atom_type_symbol
_atom_type_description
_atom_type_scat_dispersion_real
_atom_type_scat_dispersion_imag
_atom_type_scat_source
F F .0171 .0103 'International Tables Vol C Tables 4.2.6.8 and 6.1.1.4'
O O .0106 .0060 'International Tables Vol C Tables 4.2.6.8 and 6.1.1.4'
N N .0061 .0033 'International Tables Vol C Tables 4.2.6.8 and 6.1.1.4'
C C .0033 .0016 'International Tables Vol C Tables 4.2.6.8 and 6.1.1.4'
H H .0000 .0000 'International Tables Vol C Tables 4.2.6.8 and 6.1.1.4'

loop_
_geom_angle_atom_site_label_1
_geom_angle_atom_site_label_2
_geom_angle_atom_site_label_3
_geom_angle
C1 N1 C10 119.4(3)
C1 N1 C15 119.1(3)
C10 N1 C15 121.5(3)
C8 N2 C14 116.6(3)
C8 N2 C11 117.7(2)
C14 N2 C11 111.1(2)
C13 N3 C12 110.7(3)
N1 C1 C2 125.3(3)
C1 C2 C4 119.2(3)
C1 C2 C3 116.4(3)
C4 C2 C3 124.3(3)
O1 C3 O2 124.7(3)
O1 C3 C2 116.8(3)
O2 C3 C2 118.5(3)
O3 C4 C2 125.5(3)
O3 C4 C5 120.1(3)
C2 C4 C5 114.4(3)
C10 C5 C6 118.2(3)
C10 C5 C4 123.0(3)
C6 C5 C4 118.7(3)
C7 C6 C5 120.4(3)
C6 C7 F1 118.0(3)
C6 C7 C8 123.3(3)
F1 C7 C8 118.6(3)
C9 C8 N2 122.9(3)
C9 C8 C7 116.2(3)
N2 C8 C7 120.8(3)
C8 C9 C10 121.5(3)
N1 C10 C5 118.5(3)
N1 C10 C9 121.1(3)
C5 C10 C9 120.3(3)
N2 C11 C12 109.9(3)
N3 C12 C11 109.1(3)
N3 C13 C14 111.6(3)
N2 C14 C13 110.1(3)
N1 C15 C16 113.4(3)

loop_
_geom_bond_atom_site_label_1
_geom_bond_atom_site_label_2
_geom_bond_site_symmetry_2
_geom_bond_distance
_geom_bond_publ_flag
F1 C7 . 1.370(4) ?
O1 C3 . 1.253(4) ?
O2 C3 . 1.268(4) ?
O3 C4 . 1.248(4) ?
N1 C1 . 1.350(4) ?
N1 C10 . 1.396(4) ?
N1 C15 . 1.482(4) ?
N2 C8 . 1.397(4) ?
N2 C14 . 1.462(4) ?
N2 C11 . 1.469(4) ?
N3 C13 . 1.486(4) ?
N3 C12 . 1.492(4) ?
C1 C2 . 1.380(4) ?
C2 C4 . 1.441(5) ?
C2 C3 . 1.502(4) ?
C4 C5 . 1.472(4) ?
C5 C10 . 1.401(4) ?
C5 C6 . 1.404(4) ?
C6 C7 . 1.353(4) ?
C7 C8 . 1.412(4) ?
C8 C9 . 1.396(4) ?
C9 C10 . 1.402(4) ?
C11 C12 . 1.518(4) ?
C13 C14 . 1.510(4) ?
C15 C16 . 1.510(5) ?

loop_
_geom_hbond_atom_site_label_D
_geom_hbond_atom_site_label_H
_geom_hbond_atom_site_label_A
_geom_hbond_site_symmetry_A
_geom_hbond_distance_DH
_geom_hbond_distance_HA
_geom_hbond_distance_DA
_geom_hbond_angle_DHA
N3 H17 O5 . .94(5) 1.79(5) 2.706(4) 163(4)
N3 H18 O2 2_556 .89(4) 2.21(5) 2.939(4) 139(4)
N3 H18 O3 2_556 .89(4) 2.06(4) 2.759(4) 135(4)
O4 H19 O2 2_657 .84(4) 2.02(4) 2.862(4) 179(4)
O4 H20 O2 3_657 .90(5) 2.11(5) 2.977(4) 161(4)
O5 H21 O1 3_657 .79(4) 1.84(4) 2.626(4) 171(4)
O5 H22 O4 4_565 .83(5) 2.04(5) 2.776(4) 149(4)
C13 H13A O2 3_557 .97 2.47 3.397(5) 161
C13 H13B O5 4_566 .97 2.48 3.136(5) 125
C13 H13B O3 2_556 .97 2.50 2.946(4) 108

loop_
_geom_torsion_atom_site_label_1
_geom_torsion_atom_site_label_2
_geom_torsion_atom_site_label_3
_geom_torsion_atom_site_label_4
_geom_torsion
C10 N1 C1 C2 1.3(5)
C15 N1 C1 C2 179.1(3)
N1 C1 C2 C4 -3.1(5)
N1 C1 C2 C3 176.7(3)
C1 C2 C3 O1 15.5(4)
C4 C2 C3 O1 -164.7(3)
C1 C2 C3 O2 -162.6(3)
C4 C2 C3 O2 17.2(5)
C1 C2 C4 O3 -176.1(3)
C3 C2 C4 O3 4.0(5)
C1 C2 C4 C5 3.3(4)
C3 C2 C4 C5 -176.5(3)
O3 C4 C5 C10 177.3(3)
C2 C4 C5 C10 -2.2(4)
O3 C4 C5 C6 -2.6(4)
C2 C4 C5 C6 177.9(3)
C10 C5 C6 C7 -1.5(5)
C4 C5 C6 C7 178.4(3)
C5 C6 C7 F1 -175.9(3)
C5 C6 C7 C8 1.7(5)
C14 N2 C8 C9 -7.0(4)
C11 N2 C8 C9 128.9(3)
C14 N2 C8 C7 168.3(3)
C11 N2 C8 C7 -55.7(4)
C6 C7 C8 C9 -.1(5)
F1 C7 C8 C9 177.4(3)
C6 C7 C8 N2 -175.8(3)
F1 C7 C8 N2 1.8(4)
N2 C8 C9 C10 174.0(3)
C7 C8 C9 C10 -1.6(5)
C1 N1 C10 C5 .0(4)
C15 N1 C10 C5 -177.7(3)
C1 N1 C10 C9 -179.4(3)
C15 N1 C10 C9 2.9(5)
C6 C5 C10 N1 -179.5(3)
C4 C5 C10 N1 .6(4)
C6 C5 C10 C9 -.2(4)
C4 C5 C10 C9 179.9(3)
C8 C9 C10 N1 -178.9(3)
C8 C9 C10 C5 1.7(5)
C8 N2 C11 C12 161.2(3)
C14 N2 C11 C12 -60.6(3)
C13 N3 C12 C11 -56.9(4)
N2 C11 C12 N3 59.3(3)
C12 N3 C13 C14 55.6(4)
C8 N2 C14 C13 -163.4(3)
C11 N2 C14 C13 57.9(3)
N3 C13 C14 N2 -55.3(4)
C1 N1 C15 C16 -100.1(4)
C10 N1 C15 C16 77.7(4)

loop_
_cod_related_entry_id
_cod_related_entry_database
_cod_related_entry_code
1 ChemSpider 21105801
